data_7019960
loop_
_publ_author_name
'Piskunov, Alexandr V.'
'Trofimova, Olesya Yu'
'Fukin, Georgy K.'
'Ketkov, Sergei Yu'
'Smolyaninov, Ivan V.'
'Cherkasov, Vladimir K.'

_publ_section_title
;
 Tin(iv) and lead(iv) complexes with a tetradentate redox-active ligand.
;
_journal_issue 36
_journal_name_full 'Dalton transactions (Cambridge, England : 2003)'
_journal_page_first 10970
_journal_page_last 10979
_journal_paper_doi 10.1039/c2dt30656e
_journal_volume 41
_journal_year 2012
_chemical_formula_sum 'C33 H50 Cl2 N2 O2 Sn'
_chemical_formula_weight 696.34
_chemical_name_systematic
;
?
;
_space_group_IT_number 14
_symmetry_cell_setting monoclinic
_symmetry_space_group_name_Hall '-P 2ybc'
_symmetry_space_group_name_H-M 'P 1 21/c 1'
_atom_sites_solution_hydrogens geom
_atom_sites_solution_primary direct
_atom_sites_solution_secondary difmap
_audit_creation_method SHELXL-97
_cell_angle_alpha 90.00
_cell_angle_beta 98.1810(10)
_cell_angle_gamma 90.00
_cell_formula_units_Z 4
_cell_length_a 10.9657(4)
_cell_length_b 18.2113(6)
_cell_length_c 17.0576(6)
_cell_measurement_reflns_used 900
_cell_measurement_temperature 100(2)
_cell_measurement_theta_max 30
_cell_measurement_theta_min 2
_cell_volume 3371.7(2)
_computing_cell_refinement 'Bruker SMART'
_computing_data_collection 'Bruker SMART'
_computing_data_reduction 'Bruker SHELXTL'
_computing_molecular_graphics 'Bruker SHELXTL'
_computing_publication_material 'Bruker SHELXTL'
_computing_structure_refinement 'SHELXL-97 (Sheldrick, 1997)'
_computing_structure_solution 'SHELXS-97 (Sheldrick, 1990)'
_diffrn_ambient_temperature 100(2)
_diffrn_measured_fraction_theta_full 0.996
_diffrn_measured_fraction_theta_max 0.996
_diffrn_measurement_device_type 'CCD area detector'
_diffrn_measurement_method 'phi and omega scans'
_diffrn_radiation_monochromator graphite
_diffrn_radiation_source 'fine-focus sealed tube'
_diffrn_radiation_type MoK\a
_diffrn_radiation_wavelength 0.71073
_diffrn_reflns_av_R_equivalents 0.0498
_diffrn_reflns_av_sigmaI/netI 0.0419
_diffrn_reflns_limit_h_max 13
_diffrn_reflns_limit_h_min -13
_diffrn_reflns_limit_k_max 22
_diffrn_reflns_limit_k_min -22
_diffrn_reflns_limit_l_max 21
_diffrn_reflns_limit_l_min -20
_diffrn_reflns_number 28608
_diffrn_reflns_theta_full 26.00
_diffrn_reflns_theta_max 26.00
_diffrn_reflns_theta_min 2.18
_exptl_absorpt_coefficient_mu 0.947
_exptl_absorpt_correction_T_max 0.9631
_exptl_absorpt_correction_T_min 0.8332
_exptl_absorpt_correction_type multi-scan
_exptl_absorpt_process_details 'SADABS (Sheldrick, 1998)'
_exptl_crystal_colour green
_exptl_crystal_density_diffrn 1.372
_exptl_crystal_density_method 'not measured'
_exptl_crystal_description plate
_exptl_crystal_F_000 1448
_exptl_crystal_size_max 0.20
_exptl_crystal_size_mid 0.05
_exptl_crystal_size_min 0.04
_refine_diff_density_max 0.848
_refine_diff_density_min -0.520
_refine_diff_density_rms 0.081
_refine_ls_extinction_method none
_refine_ls_goodness_of_fit_ref 1.000
_refine_ls_hydrogen_treatment constr
_refine_ls_matrix_type full
_refine_ls_number_parameters 375
_refine_ls_number_reflns 6605
_refine_ls_number_restraints 0
_refine_ls_restrained_S_all 1.000
_refine_ls_R_factor_all 0.0523
_refine_ls_R_factor_gt 0.0321
_refine_ls_shift/su_max 0.002
_refine_ls_shift/su_mean 0.000
_refine_ls_structure_factor_coef Fsqd
_refine_ls_weighting_details 'calc w=1/[\s^2^(Fo^2^)+(0.0385P)^2^+0.0000P] where P=(Fo^2^+2Fc^2^)/3'
_refine_ls_weighting_scheme calc
_refine_ls_wR_factor_gt 0.0674
_refine_ls_wR_factor_ref 0.0725
_reflns_number_gt 5073
_reflns_number_total 6605
_reflns_threshold_expression >2sigma(I)
_cod_data_source_file c2dt30656e.txt
_cod_data_source_block snoonnm
_cod_depositor_comments
;
The following automatic conversions were performed:

'_symmetry_cell_setting' value 'Monoclinic' changed to 'monoclinic'
according to /home/saulius/struct/CIF-dictionaries/cif_core.dic
dictionary named 'cif_core.dic' version 2.4.1 from 2010-06-29.

Automatic conversion script
Id: cif_fix_values 1891 2012-01-12 08:04:46Z andrius 
;
_cod_original_sg_symbol_H-M P2(1)/c
_cod_database_code 7019960

loop_
_symmetry_equiv_pos_as_xyz
'x, y, z'
'-x, y+1/2, -z+1/2'
'-x, -y, -z'
'x, -y-1/2, z-1/2'

loop_
_atom_site_label
_atom_site_type_symbol
_atom_site_fract_x
_atom_site_fract_y
_atom_site_fract_z
_atom_site_U_iso_or_equiv
_atom_site_adp_type
_atom_site_occupancy
_atom_site_symmetry_multiplicity
_atom_site_calc_flag
_atom_site_refinement_flags
Sn1 Sn -0.276050(14) 0.115130(9) 0.558430(9) 0.01686(4) Uani 1 1 d .
O1 O -0.19049(14) 0.01360(9) 0.61836(10) 0.0228(4) Uani 1 1 d .
O2 O -0.24153(15) 0.22543(9) 0.50432(10) 0.0233(4) Uani 1 1 d .
N1 N -0.42721(17) 0.04391(10) 0.59520(11) 0.0175(4) Uani 1 1 d .
N2 N -0.45881(17) 0.16369(10) 0.50676(11) 0.0174(4) Uani 1 1 d .
C1 C -0.2596(2) -0.02473(13) 0.65839(14) 0.0188(5) Uani 1 1 d .
C2 C -0.3893(2) -0.01201(12) 0.64824(14) 0.0174(5) Uani 1 1 d .
C3 C -0.4692(2) -0.05142(12) 0.69074(13) 0.0180(5) Uani 1 1 d .
H3A H -0.5554 -0.0425 0.6810 0.022 Uiso 1 1 calc R
C4 C -0.4229(2) -0.10261(12) 0.74602(14) 0.0175(5) Uani 1 1 d .
C5 C -0.2934(2) -0.11557(13) 0.75599(13) 0.0179(5) Uani 1 1 d .
H5A H -0.2609 -0.1512 0.7941 0.021 Uiso 1 1 calc R
C6 C -0.2122(2) -0.08033(13) 0.71451(14) 0.0176(5) Uani 1 1 d .
C7 C -0.5020(2) -0.14289(13) 0.79992(14) 0.0186(5) Uani 1 1 d .
C8 C -0.4648(2) -0.11593(14) 0.88546(14) 0.0243(6) Uani 1 1 d .
H8A H -0.4778 -0.0628 0.8878 0.036 Uiso 1 1 calc R
H8B H -0.3777 -0.1271 0.9027 0.036 Uiso 1 1 calc R
H8C H -0.5153 -0.1408 0.9204 0.036 Uiso 1 1 calc R
C9 C -0.4811(2) -0.22605(12) 0.79668(15) 0.0221(6) Uani 1 1 d .
H9A H -0.5070 -0.2437 0.7426 0.033 Uiso 1 1 calc R
H9B H -0.5295 -0.2508 0.8330 0.033 Uiso 1 1 calc R
H9C H -0.3935 -0.2368 0.8124 0.033 Uiso 1 1 calc R
C10 C -0.6401(2) -0.12792(13) 0.77597(16) 0.0248(6) Uani 1 1 d .
H10A H -0.6662 -0.1465 0.7223 0.037 Uiso 1 1 calc R
H10B H -0.6553 -0.0749 0.7773 0.037 Uiso 1 1 calc R
H10C H -0.6869 -0.1528 0.8130 0.037 Uiso 1 1 calc R
C11 C -0.0749(2) -0.09914(13) 0.72456(14) 0.0200(6) Uani 1 1 d .
C12 C 0.0055(2) -0.03132(13) 0.74914(16) 0.0275(6) Uani 1 1 d .
H12A H -0.0112 -0.0137 0.8009 0.041 Uiso 1 1 calc R
H12B H -0.0137 0.0076 0.7096 0.041 Uiso 1 1 calc R
H12C H 0.0927 -0.0447 0.7526 0.041 Uiso 1 1 calc R
C13 C -0.0439(2) -0.12916(14) 0.64495(15) 0.0251(6) Uani 1 1 d .
H13A H -0.0943 -0.1727 0.6297 0.038 Uiso 1 1 calc R
H13B H 0.0435 -0.1425 0.6508 0.038 Uiso 1 1 calc R
H13C H -0.0612 -0.0914 0.6040 0.038 Uiso 1 1 calc R
C14 C -0.0395(2) -0.15857(13) 0.78744(14) 0.0234(6) Uani 1 1 d .
H14A H -0.0846 -0.2039 0.7716 0.035 Uiso 1 1 calc R
H14B H -0.0605 -0.1418 0.8385 0.035 Uiso 1 1 calc R
H14C H 0.0493 -0.1680 0.7924 0.035 Uiso 1 1 calc R
C15 C -0.5393(2) 0.06549(13) 0.57111(14) 0.0197(5) Uani 1 1 d .
H15A H -0.6078 0.0401 0.5865 0.024 Uiso 1 1 calc R
C16 C -0.5566(2) 0.12809(12) 0.52121(14) 0.0210(6) Uani 1 1 d .
H16A H -0.6368 0.1436 0.4990 0.025 Uiso 1 1 calc R
C17 C -0.3377(2) 0.26052(13) 0.46853(14) 0.0186(5) Uani 1 1 d .
C18 C -0.4569(2) 0.22876(12) 0.46460(14) 0.0178(5) Uani 1 1 d .
C19 C -0.5628(2) 0.26244(12) 0.42415(13) 0.0168(5) Uani 1 1 d .
H19A H -0.6401 0.2382 0.4204 0.020 Uiso 1 1 calc R
C20 C -0.5552(2) 0.33021(13) 0.39009(14) 0.0179(5) Uani 1 1 d .
C21 C -0.4374(2) 0.36331(13) 0.39722(14) 0.0196(5) Uani 1 1 d .
H21A H -0.4321 0.4108 0.3749 0.023 Uiso 1 1 calc R
C22 C -0.3299(2) 0.33217(13) 0.43402(13) 0.0172(5) Uani 1 1 d .
C23 C -0.6682(2) 0.37149(12) 0.34760(14) 0.0190(5) Uani 1 1 d .
C24 C -0.7791(2) 0.32043(14) 0.32625(16) 0.0250(6) Uani 1 1 d .
H24A H -0.8475 0.3481 0.2968 0.038 Uiso 1 1 calc R
H24B H -0.8045 0.3006 0.3749 0.038 Uiso 1 1 calc R
H24C H -0.7562 0.2799 0.2934 0.038 Uiso 1 1 calc R
C25 C -0.7032(2) 0.43177(14) 0.40316(16) 0.0272(6) Uani 1 1 d .
H25A H -0.6327 0.4645 0.4177 0.041 Uiso 1 1 calc R
H25B H -0.7264 0.4092 0.4511 0.041 Uiso 1 1 calc R
H25C H -0.7729 0.4600 0.3762 0.041 Uiso 1 1 calc R
C26 C -0.6392(2) 0.40674(14) 0.27077(14) 0.0251(6) Uani 1 1 d .
H26A H -0.5705 0.4412 0.2830 0.038 Uiso 1 1 calc R
H26B H -0.7120 0.4331 0.2451 0.038 Uiso 1 1 calc R
H26C H -0.6166 0.3684 0.2352 0.038 Uiso 1 1 calc R
C27 C -0.2051(2) 0.37162(13) 0.43870(15) 0.0216(6) Uani 1 1 d .
C28 C -0.2166(2) 0.44776(14) 0.40068(17) 0.0297(7) Uani 1 1 d .
H28A H -0.2496 0.4431 0.3444 0.045 Uiso 1 1 calc R
H28B H -0.1353 0.4710 0.4060 0.045 Uiso 1 1 calc R
H28C H -0.2724 0.4780 0.4272 0.045 Uiso 1 1 calc R
C29 C -0.1165(2) 0.32630(15) 0.39668(15) 0.0279(6) Uani 1 1 d .
H29A H -0.1478 0.3237 0.3400 0.042 Uiso 1 1 calc R
H29B H -0.1100 0.2766 0.4189 0.042 Uiso 1 1 calc R
H29C H -0.0351 0.3496 0.4041 0.042 Uiso 1 1 calc R
C30 C -0.1509(2) 0.38188(14) 0.52647(15) 0.0274(6) Uani 1 1 d .
H30A H -0.1392 0.3337 0.5521 0.041 Uiso 1 1 calc R
H30B H -0.2076 0.4113 0.5531 0.041 Uiso 1 1 calc R
H30C H -0.0714 0.4071 0.5300 0.041 Uiso 1 1 calc R
C31 C -0.2118(2) 0.07018(15) 0.45751(14) 0.0263(6) Uani 1 1 d .
H31A H -0.2163 0.0165 0.4595 0.040 Uiso 1 1 calc R
H31B H -0.1262 0.0853 0.4567 0.040 Uiso 1 1 calc R
H31C H -0.2632 0.0880 0.4095 0.040 Uiso 1 1 calc R
C32 C -0.2226(2) 0.16673(14) 0.66958(15) 0.0267(6) Uani 1 1 d .
H32A H -0.2688 0.1452 0.7091 0.040 Uiso 1 1 calc R
H32B H -0.2402 0.2194 0.6648 0.040 Uiso 1 1 calc R
H32C H -0.1342 0.1593 0.6862 0.040 Uiso 1 1 calc R
C1S C 0.0513(2) 0.20591(14) 0.55813(18) 0.0319(7) Uani 1 1 d .
H1SA H 0.0047 0.2316 0.5956 0.038 Uiso 1 1 calc R
H1SB H -0.0031 0.2016 0.5068 0.038 Uiso 1 1 calc R
Cl1S Cl 0.18178(7) 0.25853(4) 0.54493(4) 0.03659(17) Uani 1 1 d .
Cl2S Cl 0.09032(7) 0.11787(4) 0.59444(5) 0.0458(2) Uani 1 1 d .

loop_
_atom_site_aniso_label
_atom_site_aniso_U_11
_atom_site_aniso_U_22
_atom_site_aniso_U_33
_atom_site_aniso_U_23
_atom_site_aniso_U_13
_atom_site_aniso_U_12
Sn1 0.01426(8) 0.01778(8) 0.01861(8) 0.00291(7) 0.00260(6) 0.00010(7)
O1 0.0167(8) 0.0240(9) 0.0289(9) 0.0097(7) 0.0078(7) 0.0022(7)
O2 0.0163(9) 0.0210(9) 0.0311(10) 0.0071(7) -0.0015(8) -0.0005(7)
N1 0.0149(10) 0.0183(10) 0.0193(10) 0.0004(8) 0.0026(8) -0.0003(8)
N2 0.0169(10) 0.0170(10) 0.0185(10) 0.0022(8) 0.0033(8) 0.0009(8)
C1 0.0182(12) 0.0195(12) 0.0190(12) -0.0028(10) 0.0032(10) -0.0012(10)
C2 0.0176(12) 0.0164(11) 0.0181(12) 0.0013(9) 0.0017(10) 0.0015(10)
C3 0.0153(12) 0.0193(12) 0.0195(12) -0.0018(10) 0.0034(10) -0.0010(10)
C4 0.0178(12) 0.0161(12) 0.0194(12) 0.0006(9) 0.0050(10) 0.0010(9)
C5 0.0187(11) 0.0172(11) 0.0172(11) 0.0033(10) 0.0008(9) 0.0015(10)
C6 0.0150(12) 0.0196(12) 0.0179(12) 0.0001(10) 0.0015(10) -0.0002(10)
C7 0.0172(12) 0.0191(11) 0.0203(12) 0.0033(10) 0.0057(10) 0.0011(10)
C8 0.0278(13) 0.0254(13) 0.0208(12) -0.0005(11) 0.0076(10) -0.0010(11)
C9 0.0227(13) 0.0179(12) 0.0266(13) 0.0021(10) 0.0063(11) -0.0007(10)
C10 0.0179(12) 0.0253(14) 0.0322(14) 0.0106(11) 0.0067(11) -0.0003(10)
C11 0.0159(12) 0.0217(13) 0.0224(13) 0.0034(10) 0.0026(10) 0.0012(10)
C12 0.0193(13) 0.0261(13) 0.0360(16) 0.0021(12) 0.0002(12) -0.0020(11)
C13 0.0218(13) 0.0295(15) 0.0255(13) 0.0049(11) 0.0089(11) 0.0028(11)
C14 0.0157(12) 0.0266(13) 0.0271(14) 0.0050(11) 0.0008(11) 0.0020(11)
C15 0.0165(12) 0.0198(12) 0.0231(13) 0.0016(10) 0.0039(10) -0.0011(10)
C16 0.0167(12) 0.0216(13) 0.0241(13) 0.0030(10) 0.0009(10) 0.0008(10)
C17 0.0199(12) 0.0207(12) 0.0152(12) 0.0009(10) 0.0029(10) 0.0024(10)
C18 0.0192(12) 0.0156(11) 0.0187(12) 0.0013(9) 0.0026(10) -0.0003(10)
C19 0.0152(12) 0.0159(11) 0.0197(12) 0.0003(9) 0.0040(10) 0.0000(9)
C20 0.0178(12) 0.0197(12) 0.0160(12) 0.0005(9) 0.0016(10) 0.0036(10)
C21 0.0232(13) 0.0173(12) 0.0183(12) 0.0004(9) 0.0032(10) -0.0007(10)
C22 0.0166(12) 0.0181(12) 0.0173(12) -0.0008(9) 0.0040(9) -0.0026(9)
C23 0.0183(12) 0.0177(12) 0.0199(12) 0.0018(9) -0.0006(10) 0.0014(9)
C24 0.0176(13) 0.0255(13) 0.0307(14) 0.0052(11) -0.0011(11) 0.0011(11)
C25 0.0253(14) 0.0264(14) 0.0302(15) -0.0021(12) 0.0049(12) 0.0071(11)
C26 0.0267(14) 0.0246(13) 0.0230(13) 0.0067(10) -0.0004(11) 0.0005(11)
C27 0.0169(13) 0.0222(13) 0.0253(13) 0.0061(10) 0.0014(10) -0.0031(10)
C28 0.0195(13) 0.0307(14) 0.0384(16) 0.0097(13) 0.0024(12) -0.0053(11)
C29 0.0208(13) 0.0366(15) 0.0275(14) 0.0104(12) 0.0077(11) 0.0050(12)
C30 0.0247(13) 0.0256(13) 0.0293(14) 0.0010(12) -0.0044(11) -0.0042(12)
C31 0.0233(14) 0.0359(15) 0.0205(14) -0.0012(11) 0.0058(11) -0.0066(12)
C32 0.0252(14) 0.0300(14) 0.0242(14) -0.0031(11) 0.0009(11) 0.0001(11)
C1S 0.0253(14) 0.0263(14) 0.0424(17) -0.0034(13) -0.0007(13) -0.0002(12)
Cl1S 0.0304(4) 0.0407(4) 0.0404(4) -0.0075(3) 0.0113(3) -0.0080(3)
Cl2S 0.0462(4) 0.0383(4) 0.0518(5) 0.0142(4) 0.0028(4) 0.0048(4)

loop_
_atom_type_symbol
_atom_type_description
_atom_type_scat_dispersion_real
_atom_type_scat_dispersion_imag
_atom_type_scat_source
C C 0.0033 0.0016 'International Tables Vol C Tables 4.2.6.8 and 6.1.1.4'
H H 0.0000 0.0000 'International Tables Vol C Tables 4.2.6.8 and 6.1.1.4'
N N 0.0061 0.0033 'International Tables Vol C Tables 4.2.6.8 and 6.1.1.4'
O O 0.0106 0.0060 'International Tables Vol C Tables 4.2.6.8 and 6.1.1.4'
Sn Sn -0.6537 1.4246 'International Tables Vol C Tables 4.2.6.8 and 6.1.1.4'
Cl Cl 0.1484 0.1585 'International Tables Vol C Tables 4.2.6.8 and 6.1.1.4'

loop_
_geom_angle_atom_site_label_1
_geom_angle_atom_site_label_2
_geom_angle_atom_site_label_3
_geom_angle
C31 Sn1 C32 144.75(10)
C31 Sn1 O1 83.47(8)
C32 Sn1 O1 85.05(8)
C31 Sn1 N2 102.37(8)
C32 Sn1 N2 107.03(9)
O1 Sn1 N2 142.20(6)
C31 Sn1 N1 110.22(9)
C32 Sn1 N1 97.26(9)
O1 Sn1 N1 71.20(6)
N2 Sn1 N1 71.78(7)
C31 Sn1 O2 85.25(9)
C32 Sn1 O2 86.01(8)
O1 Sn1 O2 146.12(6)
N2 Sn1 O2 71.53(6)
N1 Sn1 O2 142.46(6)
C1 O1 Sn1 116.40(14)
C17 O2 Sn1 116.94(14)
C15 N1 C2 127.6(2)
C15 N1 Sn1 115.86(16)
C2 N1 Sn1 116.01(15)
C16 N2 C18 126.5(2)
C16 N2 Sn1 116.10(15)
C18 N2 Sn1 117.39(15)
O1 C1 C2 119.8(2)
O1 C1 C6 123.2(2)
C2 C1 C6 117.0(2)
N1 C2 C3 124.0(2)
N1 C2 C1 113.6(2)
C3 C2 C1 122.4(2)
C4 C3 C2 120.2(2)
C3 C4 C5 117.4(2)
C3 C4 C7 123.4(2)
C5 C4 C7 119.1(2)
C6 C5 C4 124.7(2)
C5 C6 C1 118.2(2)
C5 C6 C11 122.5(2)
C1 C6 C11 119.3(2)
C9 C7 C10 108.2(2)
C9 C7 C4 110.47(19)
C10 C7 C4 112.03(19)
C9 C7 C8 109.2(2)
C10 C7 C8 108.3(2)
C4 C7 C8 108.59(19)
C6 C11 C14 112.5(2)
C6 C11 C12 111.54(19)
C14 C11 C12 107.3(2)
C6 C11 C13 108.49(19)
C14 C11 C13 107.41(19)
C12 C11 C13 109.5(2)
N1 C15 C16 118.1(2)
N2 C16 C15 118.0(2)
O2 C17 C18 119.9(2)
O2 C17 C22 122.9(2)
C18 C17 C22 117.2(2)
N2 C18 C19 123.7(2)
N2 C18 C17 113.8(2)
C19 C18 C17 122.4(2)
C20 C19 C18 120.4(2)
C19 C20 C21 117.2(2)
C19 C20 C23 123.1(2)
C21 C20 C23 119.7(2)
C22 C21 C20 125.2(2)
C21 C22 C17 117.5(2)
C21 C22 C27 122.0(2)
C17 C22 C27 120.5(2)
C26 C23 C24 107.8(2)
C26 C23 C25 109.2(2)
C24 C23 C25 108.7(2)
C26 C23 C20 110.9(2)
C24 C23 C20 111.94(19)
C25 C23 C20 108.29(19)
C29 C27 C28 108.1(2)
C29 C27 C22 110.1(2)
C28 C27 C22 112.5(2)
C29 C27 C30 109.8(2)
C28 C27 C30 107.4(2)
C22 C27 C30 108.9(2)
Cl2S C1S Cl1S 112.40(15)

loop_
_geom_bond_atom_site_label_1
_geom_bond_atom_site_label_2
_geom_bond_distance
Sn1 C31 2.115(2)
Sn1 C32 2.122(2)
Sn1 O1 2.2518(16)
Sn1 N2 2.2523(19)
Sn1 N1 2.2626(19)
Sn1 O2 2.2649(16)
O1 C1 1.295(3)
O2 C17 1.308(3)
N1 C15 1.301(3)
N1 C2 1.386(3)
N2 C16 1.306(3)
N2 C18 1.388(3)
C1 C2 1.426(3)
C1 C6 1.439(3)
C2 C3 1.410(3)
C3 C4 1.371(3)
C4 C5 1.426(3)
C4 C7 1.537(3)
C5 C6 1.372(3)
C6 C11 1.530(3)
C7 C9 1.534(3)
C7 C10 1.535(3)
C7 C8 1.539(3)
C11 C14 1.534(3)
C11 C12 1.541(3)
C11 C13 1.546(3)
C15 C16 1.419(3)
C17 C18 1.422(3)
C17 C22 1.439(3)
C18 C19 1.405(3)
C19 C20 1.372(3)
C20 C21 1.415(3)
C20 C23 1.539(3)
C21 C22 1.377(3)
C22 C27 1.537(3)
C23 C26 1.533(3)
C23 C24 1.533(3)
C23 C25 1.534(3)
C27 C29 1.528(4)
C27 C28 1.528(3)
C27 C30 1.542(3)
C1S Cl2S 1.750(3)
C1S Cl1S 1.763(3)
